data_2238433
loop_
_publ_author_name
'Fatima, Zeenat'
'Srinivasan, Thothadri'
'Rao, Jonnalagadda Naga Siva'
'Raghunathan, Raghavachary'
'Velmurugan, Devadasan'

_publ_section_title
;
 Methyl
 2-(2,2-dimethyl-3a,6a-dihydrofuro[3,2-<i>d</i>][1,3]dioxol-5-yl)-4-oxo-4<i>H</i>-chromene-3-carboxylate
;
_journal_coeditor_code SU2622
_journal_issue 8
_journal_name_full 'Acta Crystallographica Section E'
_journal_page_first o1310
_journal_paper_doi 10.1107/S1600536813019648
_journal_volume 69
_journal_year 2013
_chemical_formula_iupac 'C18 H16 O7'
_chemical_formula_moiety 'C18 H16 O7'
_chemical_formula_sum 'C18 H16 O7'
_chemical_formula_weight 344.31
_chemical_name_systematic
'Methyl 2-(2,2-dimethyl-3a,6a-dihydrofuro[3,2-<i>d</i>][1,3]dioxol-5-yl)-4-oxo-4<i>H</i>-chromene-3-carboxylate'
_space_group_IT_number 19
_symmetry_cell_setting orthorhombic
_symmetry_space_group_name_Hall 'P 2ac 2ab'
_symmetry_space_group_name_H-M 'P 21 21 21'
_atom_sites_solution_hydrogens geom
_atom_sites_solution_primary direct
_atom_sites_solution_secondary difmap
_audit_creation_method SHELXL-97
_cell_angle_alpha 90.00
_cell_angle_beta 90.00
_cell_angle_gamma 90.00
_cell_formula_units_Z 4
_cell_length_a 6.8875(3)
_cell_length_b 15.4958(6)
_cell_length_c 15.9035(6)
_cell_measurement_reflns_used 4131
_cell_measurement_temperature 293(2)
_cell_measurement_theta_max 28.33
_cell_measurement_theta_min 1.83
_cell_volume 1697.34(12)
_computing_cell_refinement 'SAINT (Bruker, 2008)'
_computing_data_collection 'APEX2 (Bruker, 2008)'
_computing_data_reduction 'SAINT (Bruker, 2008)'
_computing_molecular_graphics 'ORTEP-3 for Windows (Farrugia, 2012)'
_computing_publication_material 'SHELXL97 (Sheldrick, 2008) and PLATON (Spek, 2009)'
_computing_structure_refinement 'SHELXL97 (Sheldrick, 2008)'
_computing_structure_solution 'SHELXS97 (Sheldrick, 2008)'
_diffrn_ambient_temperature 293(2)
_diffrn_measured_fraction_theta_full 0.998
_diffrn_measured_fraction_theta_max 0.998
_diffrn_measurement_device_type 'Bruker SMART APEXII area-detector'
_diffrn_measurement_method '\w and \f scans'
_diffrn_radiation_monochromator graphite
_diffrn_radiation_source 'fine-focus sealed tube'
_diffrn_radiation_type MoK\a
_diffrn_radiation_wavelength 0.71073
_diffrn_reflns_av_R_equivalents 0.0213
_diffrn_reflns_av_sigmaI/netI 0.0298
_diffrn_reflns_limit_h_max 9
_diffrn_reflns_limit_h_min -9
_diffrn_reflns_limit_k_max 14
_diffrn_reflns_limit_k_min -20
_diffrn_reflns_limit_l_max 21
_diffrn_reflns_limit_l_min -14
_diffrn_reflns_number 9565
_diffrn_reflns_theta_full 28.33
_diffrn_reflns_theta_max 28.33
_diffrn_reflns_theta_min 1.83
_exptl_absorpt_coefficient_mu 0.105
_exptl_absorpt_correction_T_max 0.9794
_exptl_absorpt_correction_T_min 0.9693
_exptl_absorpt_correction_type multi-scan
_exptl_absorpt_process_details '(<i>SADABS</i>; Bruker, 2008)'
_exptl_crystal_colour colourless
_exptl_crystal_density_diffrn 1.347
_exptl_crystal_density_method 'not measured'
_exptl_crystal_description block
_exptl_crystal_F_000 720
_exptl_crystal_size_max 0.30
_exptl_crystal_size_mid 0.25
_exptl_crystal_size_min 0.20
_refine_diff_density_max 0.180
_refine_diff_density_min -0.188
_refine_ls_extinction_method none
_refine_ls_goodness_of_fit_ref 1.034
_refine_ls_hydrogen_treatment constr
_refine_ls_matrix_type full
_refine_ls_number_parameters 267
_refine_ls_number_reflns 4131
_refine_ls_number_restraints 99
_refine_ls_restrained_S_all 1.045
_refine_ls_R_factor_all 0.0627
_refine_ls_R_factor_gt 0.0412
_refine_ls_shift/su_max 0.000
_refine_ls_shift/su_mean 0.000
_refine_ls_structure_factor_coef Fsqd
_refine_ls_weighting_details 'calc w=1/[\s^2^(Fo^2^)+(0.0575P)^2^+0.0367P] where P=(Fo^2^+2Fc^2^)/3'
_refine_ls_weighting_scheme calc
_refine_ls_wR_factor_gt 0.0976
_refine_ls_wR_factor_ref 0.1083
_reflns_number_gt 2983
_reflns_number_total 4131
_reflns_threshold_expression I>2sigma(I)
_cod_data_source_file su2622.cif
_cod_data_source_block I
_cod_database_code 2238433
_cod_database_fobs_code 2238433

loop_
_symmetry_equiv_pos_as_xyz
'x, y, z'
'-x+1/2, -y, z+1/2'
'x+1/2, -y+1/2, -z'
'-x, y+1/2, -z+1/2'

loop_
_atom_site_type_symbol
_atom_site_label
_atom_site_fract_x
_atom_site_fract_y
_atom_site_fract_z
_atom_site_U_iso_or_equiv
_atom_site_adp_type
_atom_site_calc_flag
_atom_site_refinement_flags
_atom_site_occupancy
_atom_site_symmetry_multiplicity
_atom_site_disorder_assembly
_atom_site_disorder_group
C C1 0.6753(3) 0.14269(11) 0.41547(11) 0.0497(4) Uani d . 1 1 A .
C C2 0.6727(3) 0.20723(11) 0.48234(11) 0.0476(4) Uani d . 1 1 . .
C C3 0.6773(3) 0.18438(14) 0.56749(12) 0.0627(5) Uani d . 1 1 . .
H H3 0.6789 0.1265 0.5829 0.075 Uiso calc R 1 1 . .
C C4 0.6797(3) 0.24736(17) 0.62848(13) 0.0720(6) Uani d . 1 1 . .
H H4 0.6828 0.2316 0.6849 0.086 Uiso calc R 1 1 . .
C C5 0.6775(3) 0.33337(15) 0.60685(13) 0.0666(5) Uani d . 1 1 . .
H H5 0.6799 0.3754 0.6486 0.080 Uiso calc R 1 1 . .
C C6 0.6719(3) 0.35725(13) 0.52421(12) 0.0595(5) Uani d . 1 1 . .
H H6 0.6703 0.4153 0.5095 0.071 Uiso calc R 1 1 . .
C C7 0.6686(3) 0.29417(11) 0.46269(10) 0.0456(4) Uani d . 1 1 A .
C C8 0.6653(2) 0.26426(9) 0.31685(10) 0.0425(4) Uani d . 1 1 A .
C C9 0.6757(3) 0.17837(10) 0.32992(11) 0.0449(4) Uani d D 1 1 . .
C C12 0.6554(3) 0.30873(10) 0.23675(10) 0.0449(4) Uani d . 1 1 . .
C C13 0.6472(3) 0.39241(11) 0.22124(11) 0.0520(4) Uani d . 1 1 A .
H H13 0.6440 0.4357 0.2617 0.062 Uiso calc R 1 1 . .
C C14 0.6441(3) 0.40610(11) 0.12871(12) 0.0563(5) Uani d . 1 1 . .
H H14 0.5286 0.4381 0.1108 0.068 Uiso calc R 1 1 A .
C C15 0.6451(3) 0.31385(11) 0.09405(11) 0.0545(4) Uani d . 1 1 A .
H H15 0.5272 0.3025 0.0614 0.065 Uiso calc R 1 1 . .
C C16 0.9405(3) 0.37635(12) 0.06399(13) 0.0614(5) Uani d . 1 1 . .
C C17 1.0874(4) 0.34751(18) 0.12818(18) 0.0877(8) Uani d . 1 1 A .
H H17A 1.1695 0.3952 0.1430 0.132 Uiso calc R 1 1 . .
H H17B 1.1650 0.3018 0.1051 0.132 Uiso calc R 1 1 . .
H H17C 1.0214 0.3271 0.1775 0.132 Uiso calc R 1 1 . .
C C18 1.0317(5) 0.40685(17) -0.01674(15) 0.0937(9) Uani d . 1 1 A .
H H18A 0.9318 0.4186 -0.0573 0.141 Uiso calc R 1 1 . .
H H18B 1.1166 0.3629 -0.0381 0.141 Uiso calc R 1 1 . .
H H18C 1.1048 0.4585 -0.0063 0.141 Uiso calc R 1 1 . .
O O1 0.6772(2) 0.06461(8) 0.42838(9) 0.0699(4) Uani d . 1 1 . .
O O2 0.66072(19) 0.32230(7) 0.38098(7) 0.0491(3) Uani d . 1 1 . .
O O5 0.6553(2) 0.25723(7) 0.16682(7) 0.0544(3) Uani d . 1 1 A .
O O6 0.8081(2) 0.30677(8) 0.04404(8) 0.0618(4) Uani d . 1 1 A .
O O7 0.8187(2) 0.44315(7) 0.09562(8) 0.0653(4) Uani d . 1 1 A .
O O3 0.5952(18) 0.0645(6) 0.2327(6) 0.081(2) Uani d PDU 0.508(18) 1 A 1
O O4 0.8963(12) 0.1191(6) 0.2314(5) 0.0710(16) Uani d PDU 0.508(18) 1 A 1
C C10 0.7106(15) 0.1130(7) 0.2611(7) 0.0565(18) Uani d PDU 0.508(18) 1 A 1
C C11 0.9518(18) 0.0578(9) 0.1669(7) 0.108(3) Uani d PDU 0.508(18) 1 A 1
H H11A 0.9967 0.0056 0.1929 0.163 Uiso calc PR 0.508(18) 1 A 1
H H11B 1.0539 0.0820 0.1332 0.163 Uiso calc PR 0.508(18) 1 A 1
H H11C 0.8417 0.0453 0.1320 0.163 Uiso calc PR 0.508(18) 1 A 1
O O3' 0.5216(14) 0.0826(5) 0.2331(6) 0.0666(17) Uani d PDU 0.492(18) 1 A 2
O O4' 0.8513(16) 0.0905(6) 0.2447(5) 0.0742(17) Uani d PDU 0.492(18) 1 A 2
C C10' 0.6656(16) 0.1144(8) 0.2596(7) 0.061(2) Uani d PDU 0.492(18) 1 A 2
C C11' 0.867(2) 0.0196(8) 0.1862(6) 0.105(4) Uani d PDU 0.492(18) 1 A 2
H H11D 0.8325 -0.0332 0.2140 0.158 Uiso calc PR 0.492(18) 1 A 2
H H11E 0.9983 0.0157 0.1661 0.158 Uiso calc PR 0.492(18) 1 A 2
H H11F 0.7812 0.0291 0.1396 0.158 Uiso calc PR 0.492(18) 1 A 2

loop_
_atom_site_aniso_label
_atom_site_aniso_U_11
_atom_site_aniso_U_22
_atom_site_aniso_U_33
_atom_site_aniso_U_12
_atom_site_aniso_U_13
_atom_site_aniso_U_23
C1 0.0482(9) 0.0419(9) 0.0589(10) -0.0049(8) -0.0052(9) 0.0058(8)
C2 0.0378(8) 0.0541(10) 0.0508(9) -0.0047(8) 0.0026(8) 0.0037(8)
C3 0.0542(11) 0.0733(13) 0.0606(12) -0.0067(11) -0.0008(10) 0.0108(10)
C4 0.0567(12) 0.1145(19) 0.0448(10) -0.0050(14) 0.0063(10) 0.0005(11)
C5 0.0576(11) 0.0838(15) 0.0584(11) -0.0008(11) 0.0093(11) -0.0180(10)
C6 0.0542(10) 0.0625(11) 0.0618(11) 0.0016(10) 0.0070(10) -0.0129(9)
C7 0.0377(8) 0.0492(9) 0.0500(9) -0.0010(8) 0.0055(8) -0.0024(7)
C8 0.0407(8) 0.0360(8) 0.0507(9) -0.0020(7) 0.0028(8) -0.0020(7)
C9 0.0480(8) 0.0358(8) 0.0508(9) -0.0021(8) -0.0031(9) -0.0011(7)
C12 0.0442(9) 0.0389(8) 0.0515(9) -0.0010(7) 0.0049(8) -0.0015(7)
C13 0.0616(11) 0.0377(8) 0.0568(10) 0.0088(8) 0.0132(9) 0.0027(7)
C14 0.0591(11) 0.0453(9) 0.0643(11) 0.0097(9) 0.0072(9) 0.0115(8)
C15 0.0566(11) 0.0554(10) 0.0515(10) -0.0042(9) -0.0036(9) 0.0078(8)
C16 0.0721(13) 0.0455(10) 0.0665(12) -0.0116(9) 0.0215(11) -0.0097(9)
C17 0.0602(13) 0.0983(18) 0.1045(19) -0.0049(13) 0.0050(14) -0.0084(16)
C18 0.130(2) 0.0729(14) 0.0783(16) -0.0319(15) 0.0492(15) -0.0167(13)
O1 0.0924(10) 0.0408(7) 0.0765(9) -0.0053(7) -0.0154(9) 0.0126(6)
O2 0.0601(7) 0.0378(5) 0.0495(6) 0.0006(6) 0.0059(6) -0.0029(5)
O5 0.0746(9) 0.0394(6) 0.0491(7) -0.0077(6) -0.0002(6) 0.0004(5)
O6 0.0768(9) 0.0494(7) 0.0592(7) -0.0103(7) 0.0143(7) -0.0078(6)
O7 0.0865(10) 0.0385(6) 0.0709(8) -0.0073(7) 0.0242(8) -0.0005(6)
O3 0.110(5) 0.047(3) 0.087(3) -0.023(3) -0.030(4) -0.002(2)
O4 0.081(3) 0.064(3) 0.068(3) 0.025(3) -0.010(2) -0.017(3)
C10 0.081(4) 0.031(3) 0.057(3) 0.002(3) -0.029(3) -0.002(3)
C11 0.126(7) 0.109(7) 0.090(5) 0.048(5) -0.009(4) -0.041(5)
O3' 0.087(4) 0.047(3) 0.066(2) -0.015(3) -0.022(3) -0.003(2)
O4' 0.097(4) 0.056(3) 0.069(3) 0.031(3) -0.013(3) -0.020(2)
C10' 0.087(4) 0.037(3) 0.058(3) 0.008(3) -0.013(3) 0.005(3)
C11' 0.151(9) 0.094(6) 0.072(4) 0.060(5) -0.021(5) -0.039(4)

loop_
_atom_type_symbol
_atom_type_description
_atom_type_scat_dispersion_real
_atom_type_scat_dispersion_imag
_atom_type_scat_source
C C 0.0033 0.0016 'International Tables Vol C Tables 4.2.6.8 and 6.1.1.4'
H H 0.0000 0.0000 'International Tables Vol C Tables 4.2.6.8 and 6.1.1.4'
O O 0.0106 0.0060 'International Tables Vol C Tables 4.2.6.8 and 6.1.1.4'

loop_
_geom_angle_atom_site_label_1
_geom_angle_atom_site_label_2
_geom_angle_atom_site_label_3
_geom_angle
O1 C1 C2 123.62(16)
O1 C1 C9 121.75(16)
C2 C1 C9 114.64(14)
C7 C2 C3 117.73(17)
C7 C2 C1 120.20(16)
C3 C2 C1 122.07(17)
C4 C3 C2 120.18(19)
C4 C3 H3 119.9
C2 C3 H3 119.9
C3 C4 C5 120.69(19)
C3 C4 H4 119.7
C5 C4 H4 119.7
C6 C5 C4 120.20(19)
C6 C5 H5 119.9
C4 C5 H5 119.9
C5 C6 C7 119.3(2)
C5 C6 H6 120.3
C7 C6 H6 120.3
O2 C7 C6 116.50(16)
O2 C7 C2 121.61(15)
C6 C7 C2 121.88(17)
C9 C8 O2 122.55(15)
C9 C8 C12 127.36(14)
O2 C8 C12 110.09(12)
C8 C9 C1 120.94(15)
C8 C9 C10' 122.4(6)
C1 C9 C10' 116.3(6)
C8 C9 C10 123.9(6)
C1 C9 C10 114.8(6)
C10' C9 C10 11.9(6)
C13 C12 O5 114.86(15)
C13 C12 C8 129.24(15)
O5 C12 C8 115.90(12)
C12 C13 C14 108.99(15)
C12 C13 H13 125.5
C14 C13 H13 125.5
O7 C14 C13 114.10(17)
O7 C14 C15 103.77(14)
C13 C14 C15 102.88(14)
O7 C14 H14 111.8
C13 C14 H14 111.8
C15 C14 H14 111.8
O6 C15 O5 111.78(15)
O6 C15 C14 106.56(14)
O5 C15 C14 106.08(14)
O6 C15 H15 110.8
O5 C15 H15 110.8
C14 C15 H15 110.8
O7 C16 O6 104.35(16)
O7 C16 C17 111.85(17)
O6 C16 C17 110.54(17)
O7 C16 C18 108.59(18)
O6 C16 C18 108.04(17)
C17 C16 C18 113.0(2)
C16 C17 H17A 109.5
C16 C17 H17B 109.5
H17A C17 H17B 109.5
C16 C17 H17C 109.5
H17A C17 H17C 109.5
H17B C17 H17C 109.5
C16 C18 H18A 109.5
C16 C18 H18B 109.5
H18A C18 H18B 109.5
C16 C18 H18C 109.5
H18A C18 H18C 109.5
H18B C18 H18C 109.5
C8 O2 C7 119.96(12)
C12 O5 C15 107.15(12)
C15 O6 C16 109.09(13)
C16 O7 C14 109.45(12)
C10 O4 C11 116.5(6)
O3 C10 O4 122.8(7)
O3 C10 C9 126.5(8)
O4 C10 C9 110.6(6)
C10' O4' C11' 113.1(7)
O3' C10' O4' 128.0(7)
O3' C10' C9 125.5(8)
O4' C10' C9 105.6(6)
O4' C11' H11D 109.5
O4' C11' H11E 109.5
H11D C11' H11E 109.5
O4' C11' H11F 109.5
H11D C11' H11F 109.5
H11E C11' H11F 109.5

loop_
_geom_bond_atom_site_label_1
_geom_bond_atom_site_label_2
_geom_bond_distance
C1 O1 1.227(2)
C1 C2 1.460(2)
C1 C9 1.469(2)
C2 C7 1.383(2)
C2 C3 1.400(3)
C3 C4 1.376(3)
C3 H3 0.9300
C4 C5 1.377(3)
C4 H4 0.9300
C5 C6 1.366(3)
C5 H5 0.9300
C6 C7 1.383(2)
C6 H6 0.9300
C7 O2 1.372(2)
C8 C9 1.349(2)
C8 O2 1.3602(19)
C8 C12 1.450(2)
C9 C10' 1.496(6)
C9 C10 1.511(5)
C12 C13 1.321(2)
C12 O5 1.3689(19)
C13 C14 1.487(3)
C13 H13 0.9300
C14 O7 1.433(2)
C14 C15 1.532(3)
C14 H14 0.9800
C15 O6 1.381(2)
C15 O5 1.454(2)
C15 H15 0.9800
C16 O7 1.424(2)
C16 O6 1.447(2)
C16 C17 1.505(3)
C16 C18 1.505(3)
C17 H17A 0.9600
C17 H17B 0.9600
C17 H17C 0.9600
C18 H18A 0.9600
C18 H18B 0.9600
C18 H18C 0.9600
O3 C10 1.183(7)
O4 C10 1.366(7)
O4 C11 1.449(7)
C11 H11A 0.9600
C11 H11B 0.9600
C11 H11C 0.9600
O3' C10' 1.185(7)
O4' C10' 1.353(7)
O4' C11' 1.444(7)
C11' H11D 0.9600
C11' H11E 0.9600
C11' H11F 0.9600

loop_
_geom_hbond_atom_site_label_D
_geom_hbond_atom_site_label_H
_geom_hbond_atom_site_label_A
_geom_hbond_site_symmetry_A
_geom_hbond_distance_DH
_geom_hbond_distance_HA
_geom_hbond_distance_DA
_geom_hbond_angle_DHA
C6 H6 O7 2_665 0.93 2.59 3.296(2) 133
C13 H13 O3 4_655 0.93 2.59 3.230(10) 127
C14 H14 O1 4_655 0.98 2.50 3.429(2) 159
C18 H18C O1 4_755 0.96 2.55 3.460(3) 159

loop_
_geom_torsion_atom_site_label_1
_geom_torsion_atom_site_label_2
_geom_torsion_atom_site_label_3
_geom_torsion_atom_site_label_4
_geom_torsion
O1 C1 C2 C7 -179.32(18)
C9 C1 C2 C7 0.8(2)
O1 C1 C2 C3 1.7(3)
C9 C1 C2 C3 -178.20(17)
C7 C2 C3 C4 -0.6(3)
C1 C2 C3 C4 178.34(17)
C2 C3 C4 C5 0.0(3)
C3 C4 C5 C6 0.4(4)
C4 C5 C6 C7 -0.1(3)
C5 C6 C7 O2 179.26(18)
C5 C6 C7 C2 -0.6(3)
C3 C2 C7 O2 -178.92(16)
C1 C2 C7 O2 2.1(3)
C3 C2 C7 C6 1.0(3)
C1 C2 C7 C6 -178.04(17)
O2 C8 C9 C1 2.4(3)
C12 C8 C9 C1 -176.98(17)
O2 C8 C9 C10' 175.3(5)
C12 C8 C9 C10' -4.1(6)
O2 C8 C9 C10 -170.6(5)
C12 C8 C9 C10 10.0(5)
O1 C1 C9 C8 177.14(18)
C2 C1 C9 C8 -2.9(3)
O1 C1 C9 C10' 3.8(5)
C2 C1 C9 C10' -176.3(5)
O1 C1 C9 C10 -9.3(5)
C2 C1 C9 C10 170.7(4)
C9 C8 C12 C13 -179.15(19)
O2 C8 C12 C13 1.4(3)
C9 C8 C12 O5 0.5(3)
O2 C8 C12 O5 -178.90(14)
O5 C12 C13 C14 -1.1(2)
C8 C12 C13 C14 178.57(17)
C12 C13 C14 O7 -109.86(17)
C12 C13 C14 C15 1.8(2)
O7 C14 C15 O6 -1.99(18)
C13 C14 C15 O6 -121.15(16)
O7 C14 C15 O5 117.25(16)
C13 C14 C15 O5 -1.91(19)
C9 C8 O2 C7 0.6(2)
C12 C8 O2 C7 -179.96(14)
C6 C7 O2 C8 177.25(15)
C2 C7 O2 C8 -2.9(2)
C13 C12 O5 C15 -0.2(2)
C8 C12 O5 C15 -179.94(15)
O6 C15 O5 C12 117.13(16)
C14 C15 O5 C12 1.38(19)
O5 C15 O6 C16 -98.06(17)
C14 C15 O6 C16 17.39(19)
O7 C16 O6 C15 -26.20(19)
C17 C16 O6 C15 94.21(18)
C18 C16 O6 C15 -141.63(19)
O6 C16 O7 C14 24.8(2)
C17 C16 O7 C14 -94.74(19)
C18 C16 O7 C14 139.83(19)
C13 C14 O7 C16 96.76(18)
C15 C14 O7 C16 -14.40(19)
C11 O4 C10 O3 -4.9(16)
C11 O4 C10 C9 177.9(8)
C8 C9 C10 O3 -107.4(13)
C1 C9 C10 O3 79.2(13)
C10' C9 C10 O3 -21(4)
C8 C9 C10 O4 69.7(11)
C1 C9 C10 O4 -103.7(10)
C10' C9 C10 O4 156(6)
C11' O4' C10' O3' 2.9(18)
C11' O4' C10' C9 171.8(8)
C8 C9 C10' O3' -90.0(14)
C1 C9 C10' O3' 83.2(14)
C10 C9 C10' O3' 169(7)
C8 C9 C10' O4' 100.7(10)
C1 C9 C10' O4' -86.1(10)
C10 C9 C10' O4' -1(5)
